data_7054860
loop_
_publ_author_name
'Sch\"adle, Dorothea'
'Enders, Markus'
'Sch\"adle, Christoph'
'Maichle-M\"ossmer, C\"acilia'
'T\"ornroos, Karl W.'
'Anwander, Reiner'

_publ_section_title
;
 Reactivity of halfsandwich rare-earth metal methylaluminates toward
 potassium (2,4,6-tri-tert-butylphenyl)amide and 1-adamantylamine
;
_journal_issue 10
_journal_name_full 'New J. Chem.'
_journal_page_first 7640
_journal_paper_doi 10.1039/C5NJ00800J
_journal_volume 39
_journal_year 2015
_chemical_formula_moiety 'C26 H42 Al2 Lu N'
_chemical_formula_sum 'C26 H42 Al2 Lu N'
_chemical_formula_weight 597.53
_space_group_crystal_system triclinic
_space_group_IT_number 2
_space_group_name_Hall '-P 1'
_space_group_name_H-M_alt 'P -1'
_symmetry_space_group_name_Hall '-P 1'
_symmetry_space_group_name_H-M 'P -1'
_atom_sites_solution_hydrogens geom
_atom_sites_solution_primary direct
_atom_sites_solution_secondary difmap
_audit_update_record
;
2015-03-19 deposited with the CCDC.
2015-05-14 downloaded from the CCDC.
;
_cell_angle_alpha 77.7560(10)
_cell_angle_beta 81.1370(10)
_cell_angle_gamma 88.0710(10)
_cell_formula_units_Z 2
_cell_length_a 9.1367(3)
_cell_length_b 12.1049(4)
_cell_length_c 13.2803(4)
_cell_measurement_reflns_used 301
_cell_measurement_temperature 173.(2)
_cell_measurement_theta_max 33.7215
_cell_measurement_theta_min 2.7902
_cell_volume 1418.24(8)
_computing_cell_refinement 'APEX2 v2012.10-0 (Bruker AXS)'
_computing_data_collection 'COSMO v1.61'
_computing_data_reduction 'SAINT V8.27B (Bruker AXS Inc., 2012)'
_computing_molecular_graphics 'Ortep3, POV-Ray'
_computing_structure_refinement 'SHELXL-2013 (Sheldrick, 2013)'
_computing_structure_solution 'SHELXS-97 (Sheldrick, 2008)'
_diffrn_ambient_temperature 173.(2)
_diffrn_detector_area_resol_mean 8.3333
_diffrn_measured_fraction_theta_full 0.999
_diffrn_measured_fraction_theta_max 0.999
_diffrn_measurement_device_type 'Bruker ApexDuo'
_diffrn_measurement_method 'phi and omega scans'
_diffrn_radiation_monochromator multilayer
_diffrn_radiation_type MoK\a
_diffrn_radiation_wavelength 0.71073
_diffrn_reflns_av_R_equivalents 0.0206
_diffrn_reflns_av_unetI/netI 0.0130
_diffrn_reflns_limit_h_max 12
_diffrn_reflns_limit_h_min -12
_diffrn_reflns_limit_k_max 16
_diffrn_reflns_limit_k_min -16
_diffrn_reflns_limit_l_max 17
_diffrn_reflns_limit_l_min -17
_diffrn_reflns_number 42194
_diffrn_reflns_theta_full 28.28
_diffrn_reflns_theta_max 28.28
_diffrn_reflns_theta_min 2.08
_diffrn_source 'ImuS-focus sealed tube'
_exptl_absorpt_coefficient_mu 3.554
_exptl_absorpt_correction_T_max 0.82
_exptl_absorpt_correction_T_min 0.67
_exptl_absorpt_correction_type multi-scan
_exptl_absorpt_process_details 'SADABS V2012/1 (Bruker AXS Inc.)'
_exptl_crystal_colour 'clear colourless'
_exptl_crystal_density_diffrn 1.399
_exptl_crystal_density_method 'not measured'
_exptl_crystal_description plate
_exptl_crystal_F_000 604
_exptl_crystal_size_max 0.229
_exptl_crystal_size_mid 0.148
_exptl_crystal_size_min 0.057
_refine_diff_density_max 0.813
_refine_diff_density_min -0.554
_refine_ls_extinction_method none
_refine_ls_goodness_of_fit_ref 1.106
_refine_ls_hydrogen_treatment constr
_refine_ls_matrix_type full
_refine_ls_number_parameters 283
_refine_ls_number_reflns 7037
_refine_ls_number_restraints 0
_refine_ls_restrained_S_all 1.106
_refine_ls_R_factor_all 0.0153
_refine_ls_R_factor_gt 0.0143
_refine_ls_shift/su_max 0.003
_refine_ls_shift/su_mean 0.000
_refine_ls_structure_factor_coef Fsqd
_refine_ls_weighting_details 'w=1/[\s^2^(Fo^2^)+(0.0196P)^2^+0.6696P] where P=(Fo^2^+2Fc^2^)/3'
_refine_ls_weighting_scheme calc
_refine_ls_wR_factor_gt 0.0367
_refine_ls_wR_factor_ref 0.0372
_reflns_number_gt 6786
_reflns_number_total 7037
_reflns_threshold_expression 'I > 2\s(I)'
_cod_data_source_file c5nj00800j2.cif
_cod_data_source_block ds182
_cod_depositor_comments 'Adding full bibliography for 7054859--7054864.cif.'
_cod_database_code 7054860

loop_
_space_group_symop_operation_xyz
'x, y, z'
'-x, -y, -z'

loop_
_atom_site_type_symbol
_atom_site_label
_atom_site_fract_x
_atom_site_fract_y
_atom_site_fract_z
_atom_site_U_iso_or_equiv
_atom_site_adp_type
_atom_site_calc_flag
_atom_site_refinement_flags_adp
_atom_site_refinement_flags_posn
_atom_site_occupancy
Lu Lu1 0.30398(2) 0.22644(2) 0.29861(2) 0.01630(3) Uani d . . 1
Al Al1 0.40245(6) -0.13795(4) 0.26090(4) 0.02493(10) Uani d . . 1
Al Al2 0.15289(6) 0.24085(5) 0.51513(4) 0.02524(11) Uani d . . 1
N N1 0.16366(15) 0.20330(11) 0.16439(10) 0.0193(3) Uani d . . 1
C C1 0.37946(18) 0.36788(13) 0.13193(12) 0.0206(3) Uani d . . 1
C C2 0.50272(18) 0.29347(14) 0.14419(12) 0.0214(3) Uani d . . 1
C C3 0.56324(18) 0.31171(14) 0.23160(12) 0.0218(3) Uani d . . 1
C C4 0.47909(19) 0.39723(14) 0.27260(13) 0.0222(3) Uani d . . 1
C C5 0.36527(19) 0.43219(13) 0.21065(13) 0.0231(3) Uani d . . 1
C C6 0.5657(2) 0.21873(17) 0.07143(14) 0.0297(4) Uani d . . 1
H H6A 0.4882 0.2005 0.0342 0.036 Uiso calc U R 1
H H6B 0.6031 0.1488 0.1114 0.036 Uiso calc U R 1
H H6C 0.647 0.258 0.0211 0.036 Uiso calc U R 1
C C7 0.70160(19) 0.25534(17) 0.26795(15) 0.0296(4) Uani d . . 1
H H7A 0.6984 0.1743 0.2688 0.036 Uiso calc U R 1
H H7B 0.7071 0.2662 0.3383 0.036 Uiso calc U R 1
H H7C 0.789 0.289 0.2203 0.036 Uiso calc U R 1
C C8 0.5118(2) 0.45140(16) 0.35863(15) 0.0303(4) Uani d . . 1
H H8A 0.4189 0.4642 0.4024 0.036 Uiso calc U R 1
H H8B 0.562 0.5238 0.3284 0.036 Uiso calc U R 1
H H8C 0.576 0.4014 0.4011 0.036 Uiso calc U R 1
C C9 0.2580(2) 0.52769(16) 0.22095(17) 0.0363(4) Uani d . . 1
H H9A 0.2208 0.5243 0.2948 0.044 Uiso calc U R 1
H H9B 0.1749 0.521 0.1839 0.044 Uiso calc U R 1
H H9C 0.3084 0.6 0.1908 0.044 Uiso calc U R 1
C C10 0.28055(18) 0.36942(14) 0.05286(13) 0.0226(3) Uani d . . 1
C C11 0.2895(2) 0.44874(17) -0.03877(15) 0.0325(4) Uani d . . 1
H H11 0.358 0.5093 -0.0514 0.039 Uiso calc U R 1
C C12 0.1992(2) 0.44219(19) -0.11452(15) 0.0364(4) Uani d . . 1
H H12 0.2066 0.4989 -0.1767 0.044 Uiso calc U R 1
C C13 0.1015(2) 0.35559(18) -0.09950(14) 0.0313(4) Uani d . . 1
H H13 0.043 0.3512 -0.1518 0.038 Uiso calc U R 1
C C14 0.08691(18) 0.27215(15) -0.00621(13) 0.0241(3) Uani d . . 1
C C15 0.17522(17) 0.28067(14) 0.07072(12) 0.0197(3) Uani d . . 1
C C16 -0.0096(2) 0.17875(16) 0.01342(14) 0.0276(4) Uani d . . 1
H H16 -0.0686 0.1698 -0.0373 0.033 Uiso calc U R 1
C C17 -0.0179(2) 0.10161(16) 0.10514(15) 0.0279(4) Uani d . . 1
H H17 -0.0817 0.0381 0.1189 0.034 Uiso calc U R 1
C C18 0.06966(19) 0.11773(14) 0.17894(14) 0.0241(3) Uani d . . 1
H H18 0.0613 0.0643 0.2432 0.029 Uiso calc U R 1
C C19 0.37597(19) 0.02331(14) 0.29252(13) 0.0241(3) Uani d . . 1
H H19A 0.3777 0.0791 0.227 0.029 Uiso calc U R 1
H H19B 0.4568 0.039 0.3282 0.029 Uiso calc U R 1
H H19C 0.281 0.0278 0.3372 0.029 Uiso calc U R 1
C C20 0.6127(3) -0.1482(2) 0.19627(19) 0.0436(5) Uani d . . 1
H H20A 0.6311 -0.0921 0.1306 0.065 Uiso calc U R 1
H H20B 0.6324 -0.2241 0.1825 0.065 Uiso calc U R 1
H H20C 0.678 -0.1333 0.2439 0.065 Uiso calc U R 1
C C21 0.3396(2) -0.25039(16) 0.39335(15) 0.0332(4) Uani d . . 1
H H21A 0.3165 -0.211 0.4512 0.05 Uiso calc U R 1
H H21B 0.42 -0.3045 0.407 0.05 Uiso calc U R 1
H H21C 0.2515 -0.2908 0.3868 0.05 Uiso calc U R 1
C C22 0.2608(2) -0.13824(16) 0.16055(14) 0.0301(4) Uani d . . 1
H H22A 0.2877 -0.0783 0.0986 0.045 Uiso calc U R 1
H H22B 0.1601 -0.125 0.1937 0.045 Uiso calc U R 1
H H22C 0.2649 -0.2116 0.1401 0.045 Uiso calc U R 1
C C23 0.05524(19) 0.27857(17) 0.38028(14) 0.0284(4) Uani d . . 1
H H23A 0.1229 0.3253 0.3241 0.034 Uiso calc U R 1
H H23B -0.0374 0.32 0.3934 0.034 Uiso calc U R 1
H H23C 0.0342 0.2083 0.3598 0.034 Uiso calc U R 1
C C24 0.3639(2) 0.17739(16) 0.48222(13) 0.0263(3) Uani d . . 1
H H24A 0.415 0.2233 0.4173 0.032 Uiso calc U R 1
H H24B 0.3573 0.0991 0.4744 0.032 Uiso calc U R 1
H H24C 0.4192 0.1797 0.5393 0.032 Uiso calc U R 1
C C25 0.1508(2) 0.37663(19) 0.57423(17) 0.0384(5) Uani d . . 1
H H25A 0.1927 0.4404 0.52 0.058 Uiso calc U R 1
H H25B 0.21 0.363 0.6312 0.058 Uiso calc U R 1
H H25C 0.0486 0.3943 0.601 0.058 Uiso calc U R 1
C C26 0.0494(2) 0.10558(19) 0.60195(16) 0.0386(5) Uani d . . 1
H H26A 0.0646 0.043 0.5652 0.058 Uiso calc U R 1
H H26B -0.0567 0.1217 0.6159 0.058 Uiso calc U R 1
H H26C 0.0889 0.0847 0.668 0.058 Uiso calc U R 1

loop_
_atom_site_aniso_label
_atom_site_aniso_U_11
_atom_site_aniso_U_22
_atom_site_aniso_U_33
_atom_site_aniso_U_12
_atom_site_aniso_U_13
_atom_site_aniso_U_23
Lu1 0.01639(4) 0.01821(4) 0.01440(4) -0.00157(2) -0.00263(2) -0.00320(2)
Al1 0.0304(3) 0.0223(2) 0.0243(2) 0.00398(19) -0.0092(2) -0.00680(19)
Al2 0.0239(3) 0.0344(3) 0.0184(2) -0.0075(2) 0.00057(19) -0.0093(2)
N1 0.0185(6) 0.0210(6) 0.0190(6) -0.0001(5) -0.0032(5) -0.0051(5)
C1 0.0192(7) 0.0225(7) 0.0185(7) -0.0043(6) -0.0042(6) 0.0013(6)
C2 0.0174(7) 0.0272(8) 0.0177(7) -0.0030(6) -0.0012(6) -0.0013(6)
C3 0.0177(7) 0.0266(8) 0.0199(7) -0.0044(6) -0.0034(6) -0.0008(6)
C4 0.0236(8) 0.0205(7) 0.0224(7) -0.0059(6) -0.0054(6) -0.0019(6)
C5 0.0251(8) 0.0178(7) 0.0251(8) -0.0027(6) -0.0056(6) -0.0001(6)
C6 0.0247(9) 0.0419(10) 0.0231(8) 0.0020(7) -0.0005(7) -0.0107(7)
C7 0.0198(8) 0.0411(10) 0.0280(8) 0.0013(7) -0.0067(7) -0.0052(7)
C8 0.0367(10) 0.0273(9) 0.0298(9) -0.0071(7) -0.0092(7) -0.0082(7)
C9 0.0417(11) 0.0236(9) 0.0451(11) 0.0069(8) -0.0131(9) -0.0069(8)
C10 0.0196(7) 0.0271(8) 0.0201(7) -0.0017(6) -0.0051(6) -0.0009(6)
C11 0.0283(9) 0.0366(10) 0.0284(9) -0.0077(7) -0.0079(7) 0.0061(8)
C12 0.0347(10) 0.0454(11) 0.0246(9) -0.0021(8) -0.0112(8) 0.0079(8)
C13 0.0253(9) 0.0461(11) 0.0230(8) 0.0044(8) -0.0108(7) -0.0042(8)
C14 0.0195(8) 0.0331(9) 0.0212(7) 0.0031(6) -0.0057(6) -0.0075(7)
C15 0.0176(7) 0.0250(8) 0.0170(7) 0.0016(6) -0.0036(6) -0.0050(6)
C16 0.0210(8) 0.0375(10) 0.0300(9) 0.0023(7) -0.0091(7) -0.0164(7)
C17 0.0237(8) 0.0293(9) 0.0346(9) -0.0033(6) -0.0072(7) -0.0127(7)
C18 0.0235(8) 0.0243(8) 0.0255(8) -0.0027(6) -0.0050(6) -0.0059(6)
C19 0.0262(8) 0.0216(7) 0.0257(8) 0.0000(6) -0.0065(6) -0.0052(6)
C20 0.0366(11) 0.0475(12) 0.0454(12) 0.0122(9) -0.0049(9) -0.0095(10)
C21 0.0444(11) 0.0265(9) 0.0311(9) -0.0022(8) -0.0161(8) -0.0037(7)
C22 0.0414(10) 0.0286(9) 0.0244(8) 0.0057(7) -0.0120(7) -0.0109(7)
C23 0.0175(8) 0.0429(10) 0.0275(8) 0.0020(7) -0.0009(6) -0.0152(8)
C24 0.0277(9) 0.0346(9) 0.0167(7) -0.0039(7) -0.0064(6) -0.0028(6)
C25 0.0365(11) 0.0468(12) 0.0373(10) -0.0043(9) -0.0031(8) -0.0222(9)
C26 0.0354(11) 0.0484(12) 0.0293(9) -0.0156(9) 0.0033(8) -0.0058(8)

loop_
_atom_type_symbol
_atom_type_description
_atom_type_scat_dispersion_real
_atom_type_scat_dispersion_imag
_atom_type_scat_source
C C 0.0033 0.0016 'International Tables Vol C Tables 4.2.6.8 and 6.1.1.4'
H H 0.0000 0.0000 'International Tables Vol C Tables 4.2.6.8 and 6.1.1.4'
Al Al 0.0645 0.0514 'International Tables Vol C Tables 4.2.6.8 and 6.1.1.4'
Lu Lu -0.4720 5.8584 'International Tables Vol C Tables 4.2.6.8 and 6.1.1.4'
N N 0.0061 0.0033 'International Tables Vol C Tables 4.2.6.8 and 6.1.1.4'

loop_
_geom_angle_atom_site_label_1
_geom_angle_atom_site_label_2
_geom_angle_atom_site_label_3
_geom_angle
N1 Lu1 C23 81.33(5)
N1 Lu1 C1 68.41(5)
C23 Lu1 C1 108.85(6)
N1 Lu1 C24 152.55(5)
C23 Lu1 C24 85.33(6)
C1 Lu1 C24 138.96(6)
N1 Lu1 C2 82.77(5)
C23 Lu1 C2 141.60(6)
C1 Lu1 C2 32.84(5)
C24 Lu1 C2 121.34(5)
N1 Lu1 C19 81.95(5)
C23 Lu1 C19 122.30(6)
C1 Lu1 C19 115.10(5)
C24 Lu1 C19 85.14(6)
C2 Lu1 C19 89.48(5)
N1 Lu1 C5 92.24(5)
C23 Lu1 C5 92.05(6)
C1 Lu1 C5 32.49(5)
C24 Lu1 C5 112.20(6)
C2 Lu1 C5 53.91(5)
C19 Lu1 C5 143.40(6)
N1 Lu1 C3 114.96(5)
C23 Lu1 C3 140.17(6)
C1 Lu1 C3 53.67(5)
C24 Lu1 C3 90.48(5)
C2 Lu1 C3 32.33(5)
C19 Lu1 C3 96.65(5)
C5 Lu1 C3 53.28(5)
N1 Lu1 C4 121.31(5)
C23 Lu1 C4 108.23(6)
C1 Lu1 C4 53.48(5)
C24 Lu1 C4 85.65(6)
C2 Lu1 C4 53.48(5)
C19 Lu1 C4 127.49(6)
C5 Lu1 C4 32.09(5)
C3 Lu1 C4 31.96(5)
N1 Lu1 Al2 121.49(3)
C23 Lu1 Al2 42.93(4)
C1 Lu1 Al2 134.73(4)
C24 Lu1 Al2 42.53(4)
C2 Lu1 Al2 149.83(4)
C19 Lu1 Al2 110.12(4)
C5 Lu1 Al2 103.72(4)
C3 Lu1 Al2 119.64(4)
C4 Lu1 Al2 96.57(4)
C20 Al1 C22 112.56(10)
C20 Al1 C21 115.78(10)
C22 Al1 C21 110.31(9)
C20 Al1 C19 106.11(9)
C22 Al1 C19 102.85(7)
C21 Al1 C19 108.22(8)
C25 Al2 C26 117.89(9)
C25 Al2 C24 112.90(9)
C26 Al2 C24 101.05(9)
C25 Al2 C23 109.12(9)
C26 Al2 C23 105.56(9)
C24 Al2 C23 109.79(7)
C25 Al2 Lu1 124.25(7)
C26 Al2 Lu1 117.85(7)
C24 Al2 Lu1 55.58(5)
C23 Al2 Lu1 54.43(5)
C18 N1 C15 117.63(14)
C18 N1 Lu1 121.43(11)
C15 N1 Lu1 120.92(10)
C5 C1 C2 108.40(14)
C5 C1 C10 127.57(15)
C2 C1 C10 123.94(15)
C5 C1 Lu1 75.53(9)
C2 C1 Lu1 74.34(9)
C10 C1 Lu1 113.53(10)
C3 C2 C1 107.41(14)
C3 C2 C6 126.40(15)
C1 C2 C6 125.92(15)
C3 C2 Lu1 75.25(9)
C1 C2 Lu1 72.83(9)
C6 C2 Lu1 122.30(11)
C4 C3 C2 108.46(15)
C4 C3 C7 126.52(15)
C2 C3 C7 124.85(15)
C4 C3 Lu1 74.84(9)
C2 C3 Lu1 72.41(9)
C7 C3 Lu1 122.52(11)
C3 C4 C5 107.91(15)
C3 C4 C8 126.86(16)
C5 C4 C8 124.94(16)
C3 C4 Lu1 73.20(9)
C5 C4 Lu1 72.73(9)
C8 C4 Lu1 124.67(11)
C1 C5 C4 107.83(15)
C1 C5 C9 126.08(16)
C4 C5 C9 125.87(16)
C1 C5 Lu1 71.98(9)
C4 C5 Lu1 75.18(9)
C9 C5 Lu1 122.78(12)
C2 C6 H6A 109.5
C2 C6 H6B 109.5
H6A C6 H6B 109.5
C2 C6 H6C 109.5
H6A C6 H6C 109.5
H6B C6 H6C 109.5
C3 C7 H7A 109.5
C3 C7 H7B 109.5
H7A C7 H7B 109.5
C3 C7 H7C 109.5
H7A C7 H7C 109.5
H7B C7 H7C 109.5
C4 C8 H8A 109.5
C4 C8 H8B 109.5
H8A C8 H8B 109.5
C4 C8 H8C 109.5
H8A C8 H8C 109.5
H8B C8 H8C 109.5
C5 C9 H9A 109.5
C5 C9 H9B 109.5
H9A C9 H9B 109.5
C5 C9 H9C 109.5
H9A C9 H9C 109.5
H9B C9 H9C 109.5
C11 C10 C15 118.18(16)
C11 C10 C1 123.65(15)
C15 C10 C1 118.10(14)
C10 C11 C12 121.40(17)
C10 C11 H11 119.3
C12 C11 H11 119.3
C13 C12 C11 120.78(17)
C13 C12 H12 119.6
C11 C12 H12 119.6
C12 C13 C14 120.13(17)
C12 C13 H13 119.9
C14 C13 H13 119.9
C16 C14 C13 123.09(16)
C16 C14 C15 118.03(16)
C13 C14 C15 118.86(16)
N1 C15 C14 121.59(15)
N1 C15 C10 117.83(14)
C14 C15 C10 120.58(15)
C17 C16 C14 119.89(16)
C17 C16 H16 120.1
C14 C16 H16 120.1
C16 C17 C18 118.76(16)
C16 C17 H17 120.6
C18 C17 H17 120.6
N1 C18 C17 124.05(16)
N1 C18 H18 118.0
C17 C18 H18 118.0
Al1 C19 Lu1 166.51(9)
Al1 C19 H19A 109.5
Lu1 C19 H19A 60.8
Al1 C19 H19B 109.5
Lu1 C19 H19B 83.4
H19A C19 H19B 109.5
Al1 C19 H19C 109.5
Lu1 C19 H19C 68.3
H19A C19 H19C 109.5
H19B C19 H19C 109.5
Al1 C20 H20A 109.5
Al1 C20 H20B 109.5
H20A C20 H20B 109.5
Al1 C20 H20C 109.5
H20A C20 H20C 109.5
H20B C20 H20C 109.5
Al1 C21 H21A 109.5
Al1 C21 H21B 109.5
H21A C21 H21B 109.5
Al1 C21 H21C 109.5
H21A C21 H21C 109.5
H21B C21 H21C 109.5
Al1 C22 H22A 109.5
Al1 C22 H22B 109.5
H22A C22 H22B 109.5
Al1 C22 H22C 109.5
H22A C22 H22C 109.5
H22B C22 H22C 109.5
Al2 C23 Lu1 82.63(6)
Al2 C23 H23A 109.5
Lu1 C23 H23A 52.2
Al2 C23 H23B 109.5
Lu1 C23 H23B 161.4
H23A C23 H23B 109.5
Al2 C23 H23C 109.5
Lu1 C23 H23C 78.1
H23A C23 H23C 109.5
H23B C23 H23C 109.5
Al2 C24 Lu1 81.89(6)
Al2 C24 H24A 109.5
Lu1 C24 H24A 47.4
Al2 C24 H24B 109.5
Lu1 C24 H24B 84.2
H24A C24 H24B 109.5
Al2 C24 H24C 109.5
Lu1 C24 H24C 156.8
H24A C24 H24C 109.5
H24B C24 H24C 109.5
Al2 C25 H25A 109.5
Al2 C25 H25B 109.5
H25A C25 H25B 109.5
Al2 C25 H25C 109.5
H25A C25 H25C 109.5
H25B C25 H25C 109.5
Al2 C26 H26A 109.5
Al2 C26 H26B 109.5
H26A C26 H26B 109.5
Al2 C26 H26C 109.5
H26A C26 H26C 109.5
H26B C26 H26C 109.5

loop_
_geom_bond_atom_site_label_1
_geom_bond_atom_site_label_2
_geom_bond_distance
Lu1 N1 2.4165(13)
Lu1 C23 2.4848(17)
Lu1 C1 2.5116(15)
Lu1 C24 2.5244(17)
Lu1 C2 2.5312(15)
Lu1 C19 2.5386(16)
Lu1 C5 2.5573(16)
Lu1 C3 2.5678(15)
Lu1 C4 2.5890(16)
Lu1 Al2 3.0296(5)
Al1 C20 1.991(2)
Al1 C22 1.9966(19)
Al1 C21 2.001(2)
Al1 C19 2.0808(17)
Al2 C25 1.964(2)
Al2 C26 1.968(2)
Al2 C24 2.0688(19)
Al2 C23 2.0808(19)
N1 C18 1.331(2)
N1 C15 1.381(2)
C1 C5 1.419(2)
C1 C2 1.425(2)
C1 C10 1.484(2)
C2 C3 1.420(2)
C2 C6 1.499(2)
C3 C4 1.420(2)
C3 C7 1.512(2)
C4 C5 1.423(2)
C4 C8 1.504(2)
C5 C9 1.505(2)
C6 H6A 0.98
C6 H6B 0.98
C6 H6C 0.98
C7 H7A 0.98
C7 H7B 0.98
C7 H7C 0.98
C8 H8A 0.98
C8 H8B 0.98
C8 H8C 0.98
C9 H9A 0.98
C9 H9B 0.98
C9 H9C 0.98
C10 C11 1.374(2)
C10 C15 1.424(2)
C11 C12 1.412(3)
C11 H11 0.95
C12 C13 1.362(3)
C12 H12 0.95
C13 C14 1.414(3)
C13 H13 0.95
C14 C16 1.413(3)
C14 C15 1.418(2)
C16 C17 1.362(3)
C16 H16 0.95
C17 C18 1.404(2)
C17 H17 0.95
C18 H18 0.95
C19 H19A 0.98
C19 H19B 0.98
C19 H19C 0.98
C20 H20A 0.98
C20 H20B 0.98
C20 H20C 0.98
C21 H21A 0.98
C21 H21B 0.98
C21 H21C 0.98
C22 H22A 0.98
C22 H22B 0.98
C22 H22C 0.98
C23 H23A 0.98
C23 H23B 0.98
C23 H23C 0.98
C24 H24A 0.98
C24 H24B 0.98
C24 H24C 0.98
C25 H25A 0.98
C25 H25B 0.98
C25 H25C 0.98
C26 H26A 0.98
C26 H26B 0.98
C26 H26C 0.98

loop_
_geom_torsion_atom_site_label_1
_geom_torsion_atom_site_label_2
_geom_torsion_atom_site_label_3
_geom_torsion_atom_site_label_4
_geom_torsion
C5 C1 C2 C3 0.57(17)
C10 C1 C2 C3 -176.03(14)
Lu1 C1 C2 C3 -67.91(11)
C5 C1 C2 C6 -173.70(16)
C10 C1 C2 C6 9.7(2)
Lu1 C1 C2 C6 117.82(16)
C5 C1 C2 Lu1 68.48(11)
C10 C1 C2 Lu1 -108.12(14)
C1 C2 C3 C4 -0.47(18)
C6 C2 C3 C4 173.77(16)
Lu1 C2 C3 C4 -66.74(11)
C1 C2 C3 C7 -175.93(15)
C6 C2 C3 C7 -1.7(3)
Lu1 C2 C3 C7 117.81(16)
C1 C2 C3 Lu1 66.27(10)
C6 C2 C3 Lu1 -119.50(17)
C2 C3 C4 C5 0.19(18)
C7 C3 C4 C5 175.55(15)
Lu1 C3 C4 C5 -64.95(11)
C2 C3 C4 C8 -173.78(15)
C7 C3 C4 C8 1.6(3)
Lu1 C3 C4 C8 121.08(16)
C2 C3 C4 Lu1 65.14(11)
C7 C3 C4 Lu1 -119.50(16)
C2 C1 C5 C4 -0.46(18)
C10 C1 C5 C4 175.99(15)
Lu1 C1 C5 C4 67.23(11)
C2 C1 C5 C9 174.44(17)
C10 C1 C5 C9 -9.1(3)
Lu1 C1 C5 C9 -117.87(17)
C2 C1 C5 Lu1 -67.68(11)
C10 C1 C5 Lu1 108.76(16)
C3 C4 C5 C1 0.16(18)
C8 C4 C5 C1 174.28(15)
Lu1 C4 C5 C1 -65.09(11)
C3 C4 C5 C9 -174.75(16)
C8 C4 C5 C9 -0.6(3)
Lu1 C4 C5 C9 119.99(18)
C3 C4 C5 Lu1 65.26(11)
C8 C4 C5 Lu1 -120.63(16)
C5 C1 C10 C11 82.4(2)
C2 C1 C10 C11 -101.7(2)
Lu1 C1 C10 C11 171.86(15)
C5 C1 C10 C15 -100.7(2)
C2 C1 C10 C15 75.2(2)
Lu1 C1 C10 C15 -11.24(19)
C15 C10 C11 C12 -1.1(3)
C1 C10 C11 C12 175.80(18)
C10 C11 C12 C13 -1.0(3)
C11 C12 C13 C14 1.5(3)
C12 C13 C14 C16 -178.49(19)
C12 C13 C14 C15 0.1(3)
C18 N1 C15 C14 2.1(2)
Lu1 N1 C15 C14 -176.04(11)
C18 N1 C15 C10 -177.17(15)
Lu1 N1 C15 C10 4.66(19)
C16 C14 C15 N1 -2.8(2)
C13 C14 C15 N1 178.51(15)
C16 C14 C15 C10 176.47(15)
C13 C14 C15 C10 -2.2(2)
C11 C10 C15 N1 -178.02(16)
C1 C10 C15 N1 4.9(2)
C11 C10 C15 C14 2.7(2)
C1 C10 C15 C14 -174.40(15)
C13 C14 C16 C17 180.00(17)
C15 C14 C16 C17 1.4(3)
C14 C16 C17 C18 0.6(3)
C15 N1 C18 C17 0.0(2)
Lu1 N1 C18 C17 178.13(13)
C16 C17 C18 N1 -1.3(3)
